data_2013505
loop_
_publ_author_name
'Toplak, Renata'
'Lah, Nina'
'Volmajer, Julija'
'Leban, Ivan'
'Majcen Le Marechal, Alenka'

_publ_section_title
;
 2-Aminothiazole and 2-aminothiazolinone derivatives
;
_journal_issue 9
_journal_name_full 'Acta Crystallographica Section C'
_journal_page_first o502
_journal_page_last o505
_journal_paper_doi 10.1107/S0108270103015580
_journal_volume 59
_journal_year 2003
_chemical_formula_iupac 'C14 H16 N2 O4 S'
_chemical_formula_moiety 'C14 H16 N2 O4 S'
_chemical_formula_sum 'C14 H16 N2 O4 S'
_chemical_formula_weight 308.35
_chemical_name_systematic
;
ethyl 2-amino-5-(2,5-dimethoxyphenyl)-1,3-thiazole-4-carboxylate
;
_space_group_IT_number 4
_symmetry_cell_setting monoclinic
_symmetry_space_group_name_Hall 'P 2yb'
_symmetry_space_group_name_H-M 'P 1 21 1'
_atom_sites_solution_hydrogens geom
_atom_sites_solution_primary direct
_atom_sites_solution_secondary difmap
_audit_creation_method SHELXL-97
_cell_angle_alpha 90.00
_cell_angle_beta 116.4440(10)
_cell_angle_gamma 90.00
_cell_formula_units_Z 4
_cell_length_a 8.1740(5)
_cell_length_b 22.8266(12)
_cell_length_c 9.0300(5)
_cell_measurement_reflns_used all
_cell_measurement_temperature 293(2)
_cell_measurement_theta_max 27.45
_cell_measurement_theta_min 2.80
_cell_volume 1508.57(15)
_computing_cell_refinement 'DENZO and SCALEPACK (Otwinowski & Minor,1997)'
_computing_data_collection 'Collect Software (Nonius,1998)'
_computing_data_reduction 'DENZO AND SCALEPACK (Otwinowski & Minor, 1997)'
_computing_molecular_graphics 'ORTEP3 for Windows (Farrugia,1997)'
_computing_publication_material 'SHELXL-97 (Sheldrick,1997), PLATON (Spek, 1998)'
_computing_structure_refinement 'SHELXL-97 (Sheldrick, 1997)'
_computing_structure_solution 'SHELXS-97 (Sheldrick, 1997)'
_diffrn_ambient_temperature 293(2)
_diffrn_measured_fraction_theta_full 0.989
_diffrn_measured_fraction_theta_max 0.99
_diffrn_measurement_device_type 'Nonius Kappa CCD'
_diffrn_measurement_method '\f and \w scans'
_diffrn_radiation_monochromator graphite
_diffrn_radiation_source 'fine-focus sealed tube'
_diffrn_radiation_type MoK\a
_diffrn_radiation_wavelength 0.71073
_diffrn_reflns_av_R_equivalents 0.031
_diffrn_reflns_av_sigmaI/netI 0.0424
_diffrn_reflns_limit_h_max 10
_diffrn_reflns_limit_h_min -10
_diffrn_reflns_limit_k_max 23
_diffrn_reflns_limit_k_min -29
_diffrn_reflns_limit_l_max 11
_diffrn_reflns_limit_l_min -11
_diffrn_reflns_number 6339
_diffrn_reflns_theta_full 25.24
_diffrn_reflns_theta_max 27.45
_diffrn_reflns_theta_min 2.80
_exptl_absorpt_coefficient_mu 0.231
_exptl_absorpt_correction_type none
_exptl_crystal_colour colourless
_exptl_crystal_density_diffrn 1.358
_exptl_crystal_density_method 'not measured'
_exptl_crystal_description prismatic
_exptl_crystal_F_000 648
_exptl_crystal_size_max 0.40
_exptl_crystal_size_mid 0.40
_exptl_crystal_size_min 0.30
_refine_diff_density_max 0.825
_refine_diff_density_min -0.230
_refine_ls_abs_structure_details 'Flack H D (1983), Acta Cryst. A39, 876-881'
_refine_ls_abs_structure_Flack 0.02(8)
_refine_ls_extinction_method none
_refine_ls_goodness_of_fit_ref 1.036
_refine_ls_hydrogen_treatment constr
_refine_ls_matrix_type full
_refine_ls_number_parameters 385
_refine_ls_number_reflns 6339
_refine_ls_number_restraints 1
_refine_ls_restrained_S_all 1.036
_refine_ls_R_factor_all 0.0646
_refine_ls_R_factor_gt 0.0527
_refine_ls_shift/su_max 0.001
_refine_ls_shift/su_mean 0.000
_refine_ls_structure_factor_coef Fsqd
_refine_ls_weighting_details 'calc w=1/[\s^2^(Fo^2^)+(0.0772P)^2^+0.6156P] where P=(Fo^2^+2Fc^2^)/3'
_refine_ls_weighting_scheme calc
_refine_ls_wR_factor_gt 0.1290
_refine_ls_wR_factor_ref 0.1389
_reflns_number_gt 5468
_reflns_number_total 6339
_reflns_threshold_expression I>2\s(I)
_cod_data_source_file sk1642.cif
_cod_data_source_block II
_cod_original_sg_symbol_H-M 'P 21'
_cod_database_code 2013505
_cod_database_fobs_code 2013505

loop_
_symmetry_equiv_pos_as_xyz
'x, y, z'
'-x, y+1/2, -z'

loop_
_atom_site_label
_atom_site_fract_x
_atom_site_fract_y
_atom_site_fract_z
_atom_site_U_iso_or_equiv
_atom_site_adp_type
_atom_site_calc_flag
_atom_site_refinement_flags
_atom_site_occupancy
_atom_site_disorder_assembly
_atom_site_disorder_group
_atom_site_type_symbol
S1A 1.13783(11) -0.00152(3) -0.04470(10) 0.04194(19) Uani d . 1 . . S
C2A 1.0425(4) 0.05598(14) -0.1861(4) 0.0397(7) Uani d . 1 . . C
N2A 1.1069(5) 0.06959(15) -0.2937(4) 0.0593(9) Uani d . 1 . . N
H2A 1.0611 0.0986 -0.3604 0.071 Uiso calc R 1 . . H
H2B 1.1944 0.0494 -0.2964 0.071 Uiso calc R 1 . . H
N3A 0.9104(3) 0.08360(11) -0.1714(3) 0.0376(5) Uani d . 1 . . N
C4A 0.8840(4) 0.06114(13) -0.0416(3) 0.0335(6) Uani d . 1 . . C
C5A 0.9910(4) 0.01458(13) 0.0420(3) 0.0323(6) Uani d . 1 . . C
C6A 1.0072(4) -0.01893(12) 0.1880(3) 0.0332(6) Uani d . 1 . . C
C7A 1.1627(4) -0.01171(14) 0.3369(4) 0.0375(7) Uani d . 1 . . C
H7A 1.2538 0.0139 0.3424 0.045 Uiso calc R 1 . . H
C8A 1.1843(5) -0.04215(16) 0.4777(4) 0.0423(8) Uani d . 1 . . C
C9A 1.0498(5) -0.08051(17) 0.4681(4) 0.0482(8) Uani d . 1 . . C
H9A 1.0640 -0.1011 0.5619 0.058 Uiso calc R 1 . . H
C10A 0.8941(5) -0.08886(17) 0.3214(4) 0.0450(8) Uani d . 1 . . C
H10A 0.8051 -0.1153 0.3163 0.054 Uiso calc R 1 . . H
C11A 0.8712(4) -0.05736(14) 0.1807(4) 0.0362(6) Uani d . 1 . . C
O12A 0.7222(3) -0.06278(11) 0.0288(3) 0.0500(6) Uani d . 1 . . O
C13A 0.5775(5) -0.0996(2) 0.0164(5) 0.0676(12) Uani d . 1 . . C
H13A 0.6194 -0.1394 0.0365 0.101 Uiso calc R 1 . . H
H13B 0.4780 -0.0964 -0.0925 0.101 Uiso calc R 1 . . H
H13C 0.5370 -0.0880 0.0968 0.101 Uiso calc R 1 . . H
O14A 1.3304(4) -0.03468(14) 0.6318(3) 0.0621(7) Uani d . 1 . . O
C15A 1.4820(5) -0.0023(2) 0.6411(5) 0.0573(10) Uani d . 1 . . C
H15A 1.5210 -0.0177 0.5631 0.086 Uiso calc R 1 . . H
H15B 1.5802 -0.0052 0.7508 0.086 Uiso calc R 1 . . H
H15C 1.4478 0.0381 0.6156 0.086 Uiso calc R 1 . . H
C17A 0.7405(4) 0.08922(14) -0.0075(4) 0.0368(6) Uani d . 1 . . C
O18A 0.6388(4) 0.12646(13) -0.0924(4) 0.0631(7) Uani d . 1 . . O
O19A 0.7417(3) 0.06896(11) 0.1308(3) 0.0477(6) Uani d . 1 . . O
C20A 0.6021(4) 0.09115(16) 0.1732(4) 0.0456(8) Uani d . 1 . . C
H20A 0.4817 0.0854 0.0821 0.055 Uiso calc R 1 . . H
H20B 0.6199 0.1327 0.1983 0.055 Uiso calc R 1 . . H
C21A 0.6204(6) 0.0573(2) 0.3220(5) 0.0619(10) Uani d . 1 . . C
H21A 0.5906 0.0169 0.2924 0.093 Uiso calc R 1 . . H
H21B 0.5386 0.0731 0.3618 0.093 Uiso calc R 1 . . H
H21C 0.7438 0.0601 0.4071 0.093 Uiso calc R 1 . . H
S1B 0.70083(11) 0.26178(3) 0.38645(10) 0.0451(2) Uani d . 1 . . S
C2B 0.7944(4) 0.20365(15) 0.5258(4) 0.0420(7) Uani d . 1 . . C
N2B 0.7292(5) 0.18978(16) 0.6345(4) 0.0608(9) Uani d . 1 . . N
H2C 0.7724 0.1600 0.6987 0.073 Uiso calc R 1 . . H
H2D 0.6444 0.2107 0.6398 0.073 Uiso calc R 1 . . H
N3B 0.9218(3) 0.17508(11) 0.5079(3) 0.0377(5) Uani d . 1 . . N
C4B 0.9503(4) 0.19837(13) 0.3795(3) 0.0332(6) Uani d . 1 . . C
C5B 0.8457(4) 0.24461(13) 0.2981(4) 0.0345(6) Uani d . 1 . . C
C6B 0.8284(4) 0.27817(12) 0.1507(3) 0.0333(6) Uani d . 1 . . C
C7B 0.6754(4) 0.26925(14) 0.0022(4) 0.0370(7) Uani d . 1 . . C
H7B 0.5846 0.2436 -0.0031 0.044 Uiso calc R 1 . . H
C8B 0.6571(4) 0.29882(14) -0.1404(4) 0.0381(7) Uani d . 1 . . C
C9B 0.7933(5) 0.33668(15) -0.1306(4) 0.0452(7) Uani d . 1 . . C
H9B 0.7821 0.3563 -0.2249 0.054 Uiso calc R 1 . . H
C10B 0.9455(5) 0.34567(15) 0.0174(4) 0.0445(7) Uani d . 1 . . C
H10B 1.0364 0.3712 0.0220 0.053 Uiso calc R 1 . . H
C11B 0.9646(4) 0.31690(15) 0.1606(4) 0.0374(7) Uani d . 1 . . C
O12B 1.1103(3) 0.32378(11) 0.3123(3) 0.0516(6) Uani d . 1 . . O
C13B 1.2519(6) 0.3615(3) 0.3255(5) 0.0717(13) Uani d . 1 . . C
H13D 1.3011 0.3485 0.2525 0.108 Uiso calc R 1 . . H
H13E 1.3464 0.3613 0.4373 0.108 Uiso calc R 1 . . H
H13F 1.2048 0.4006 0.2959 0.108 Uiso calc R 1 . . H
O14B 0.5110(3) 0.29203(12) -0.2930(3) 0.0545(6) Uani d . 1 . . O
C15B 0.3604(5) 0.2577(2) -0.3027(5) 0.0569(9) Uani d . 1 . . C
H15D 0.3967 0.2174 -0.2808 0.085 Uiso calc R 1 . . H
H15E 0.2607 0.2612 -0.4115 0.085 Uiso calc R 1 . . H
H15F 0.3224 0.2716 -0.2225 0.085 Uiso calc R 1 . . H
C17B 1.0913(4) 0.16904(14) 0.3448(4) 0.0363(6) Uani d . 1 . . C
O18B 1.1909(4) 0.13113(12) 0.4278(3) 0.0607(7) Uani d . 1 . . O
O19B 1.0945(3) 0.19020(11) 0.2086(3) 0.0478(6) Uani d . 1 . . O
C20B 1.2327(4) 0.16804(16) 0.1654(4) 0.0450(7) Uani d . 1 . . C
H20C 1.2128 0.1267 0.1382 0.054 Uiso calc R 1 . . H
H20D 1.3530 0.1729 0.2573 0.054 Uiso calc R 1 . . H
C21B 1.2185(6) 0.20242(19) 0.0186(5) 0.0578(10) Uani d . 1 . . C
H21D 1.0950 0.2010 -0.0669 0.087 Uiso calc R 1 . . H
H21E 1.2989 0.1859 -0.0218 0.087 Uiso calc R 1 . . H
H21F 1.2525 0.2424 0.0506 0.087 Uiso calc R 1 . . H

loop_
_atom_site_aniso_label
_atom_site_aniso_U_11
_atom_site_aniso_U_22
_atom_site_aniso_U_33
_atom_site_aniso_U_12
_atom_site_aniso_U_13
_atom_site_aniso_U_23
S1A 0.0478(4) 0.0416(4) 0.0462(4) 0.0106(3) 0.0298(3) 0.0115(3)
C2A 0.0478(16) 0.0393(17) 0.0368(15) 0.0033(13) 0.0233(13) 0.0075(12)
N2A 0.078(2) 0.062(2) 0.0621(19) 0.0233(17) 0.0528(18) 0.0252(16)
N3A 0.0442(13) 0.0390(14) 0.0361(12) 0.0037(11) 0.0238(11) 0.0067(10)
C4A 0.0351(14) 0.0357(16) 0.0323(14) -0.0016(11) 0.0173(12) 0.0031(11)
C5A 0.0337(13) 0.0339(16) 0.0310(13) 0.0008(11) 0.0159(11) 0.0025(11)
C6A 0.0387(14) 0.0300(15) 0.0362(14) 0.0045(11) 0.0215(12) 0.0042(11)
C7A 0.0387(14) 0.0397(18) 0.0357(14) 0.0000(13) 0.0181(12) 0.0068(12)
C8A 0.0440(17) 0.048(2) 0.0317(15) 0.0021(14) 0.0142(13) 0.0037(13)
C9A 0.0559(19) 0.055(2) 0.0384(16) -0.0025(16) 0.0250(15) 0.0117(14)
C10A 0.0520(18) 0.0430(19) 0.0453(17) -0.0083(15) 0.0264(15) 0.0082(15)
C11A 0.0396(14) 0.0344(16) 0.0373(15) -0.0023(12) 0.0197(12) 0.0027(12)
O12A 0.0461(12) 0.0540(15) 0.0448(12) -0.0159(11) 0.0157(10) 0.0051(11)
C13A 0.050(2) 0.083(3) 0.059(2) -0.025(2) 0.0142(18) 0.015(2)
O14A 0.0570(15) 0.085(2) 0.0337(12) -0.0096(14) 0.0106(11) 0.0116(12)
C15A 0.0442(18) 0.074(3) 0.0437(18) -0.004(2) 0.0106(15) 0.0036(19)
C17A 0.0391(15) 0.0364(16) 0.0392(15) 0.0014(13) 0.0215(13) 0.0041(12)
O18A 0.0668(16) 0.0699(18) 0.0622(16) 0.0328(14) 0.0373(13) 0.0276(14)
O19A 0.0474(12) 0.0585(15) 0.0505(13) 0.0174(11) 0.0338(11) 0.0161(11)
C20A 0.0440(16) 0.048(2) 0.057(2) 0.0036(14) 0.0336(15) 0.0015(15)
C21A 0.073(2) 0.069(3) 0.068(2) 0.001(2) 0.053(2) 0.0051(19)
S1B 0.0524(4) 0.0455(5) 0.0489(4) 0.0143(3) 0.0328(4) 0.0140(3)
C2B 0.0504(17) 0.0447(18) 0.0386(16) 0.0078(14) 0.0266(14) 0.0058(13)
N2B 0.081(2) 0.064(2) 0.0633(19) 0.0268(17) 0.0559(18) 0.0272(16)
N3B 0.0439(13) 0.0398(14) 0.0339(12) 0.0065(11) 0.0214(11) 0.0109(10)
C4B 0.0354(13) 0.0336(15) 0.0318(14) 0.0007(11) 0.0161(11) 0.0045(11)
C5B 0.0356(14) 0.0355(16) 0.0358(15) 0.0008(11) 0.0189(12) 0.0040(11)
C6B 0.0379(14) 0.0328(16) 0.0319(14) 0.0027(11) 0.0181(12) 0.0079(11)
C7B 0.0380(15) 0.0348(17) 0.0397(16) 0.0001(13) 0.0185(13) 0.0041(13)
C8B 0.0440(15) 0.0386(17) 0.0328(14) 0.0054(13) 0.0180(12) 0.0064(12)
C9B 0.0547(18) 0.0429(18) 0.0425(17) 0.0046(14) 0.0258(15) 0.0141(13)
C10B 0.0496(17) 0.0381(18) 0.0490(18) -0.0041(14) 0.0249(15) 0.0101(14)
C11B 0.0392(15) 0.0369(17) 0.0367(15) 0.0009(13) 0.0175(13) 0.0030(12)
O12B 0.0454(12) 0.0596(16) 0.0410(12) -0.0128(11) 0.0111(10) 0.0087(11)
C13B 0.055(2) 0.086(3) 0.059(2) -0.028(2) 0.012(2) 0.006(2)
O14B 0.0513(13) 0.0683(17) 0.0353(12) -0.0068(12) 0.0116(10) 0.0108(11)
C15B 0.0515(19) 0.064(2) 0.0428(18) -0.0089(18) 0.0093(15) 0.0013(17)
C17B 0.0357(14) 0.0396(17) 0.0337(14) 0.0020(13) 0.0154(12) 0.0039(12)
O18B 0.0707(16) 0.0624(17) 0.0612(16) 0.0299(14) 0.0403(14) 0.0250(14)
O19B 0.0511(13) 0.0554(15) 0.0517(13) 0.0164(11) 0.0363(11) 0.0173(11)
C20B 0.0447(16) 0.048(2) 0.0540(19) 0.0034(14) 0.0327(15) 0.0012(15)
C21B 0.067(2) 0.062(2) 0.065(2) 0.0026(18) 0.048(2) 0.0077(18)

loop_
_atom_type_symbol
_atom_type_description
_atom_type_scat_dispersion_real
_atom_type_scat_dispersion_imag
_atom_type_scat_source
C C 0.0033 0.0016 'International Tables Vol C Tables 4.2.6.8 and 6.1.1.4'
H H 0.0000 0.0000 'International Tables Vol C Tables 4.2.6.8 and 6.1.1.4'
N N 0.0061 0.0033 'International Tables Vol C Tables 4.2.6.8 and 6.1.1.4'
O O 0.0106 0.0060 'International Tables Vol C Tables 4.2.6.8 and 6.1.1.4'
S S 0.1246 0.1234 'International Tables Vol C Tables 4.2.6.8 and 6.1.1.4'

loop_
_geom_angle_atom_site_label_1
_geom_angle_atom_site_label_2
_geom_angle_atom_site_label_3
_geom_angle
_geom_angle_publ_flag
C5A S1A C2A 89.86(14) no
N3A C2A N2A 125.1(3) no
N3A C2A S1A 114.0(2) no
N2A C2A S1A 120.9(3) no
C2A N2A H2A 120.0 no
C2A N2A H2B 120.0 no
H2A N2A H2B 120.0 no
C2A N3A C4A 110.8(3) no
C5A C4A N3A 116.9(3) no
C5A C4A C17A 126.2(3) no
N3A C4A C17A 116.9(3) no
C4A C5A C6A 132.4(3) no
C4A C5A S1A 108.3(2) no
C6A C5A S1A 119.1(2) no
C7A C6A C11A 119.2(3) no
C7A C6A C5A 118.8(3) no
C11A C6A C5A 122.0(3) no
C6A C7A C8A 121.0(3) no
C6A C7A H7A 119.5 no
C8A C7A H7A 119.5 no
C9A C8A O14A 116.7(3) no
C9A C8A C7A 119.2(3) no
O14A C8A C7A 124.1(3) no
C8A C9A C10A 121.1(3) no
C8A C9A H9A 119.5 no
C10A C9A H9A 119.5 no
C9A C10A C11A 119.6(3) no
C9A C10A H10A 120.2 no
C11A C10A H10A 120.2 no
O12A C11A C6A 115.9(3) no
O12A C11A C10A 124.1(3) no
C6A C11A C10A 119.9(3) no
C11A O12A C13A 118.0(3) no
O12A C13A H13A 109.5 no
O12A C13A H13B 109.5 no
H13A C13A H13B 109.5 no
O12A C13A H13C 109.5 no
H13A C13A H13C 109.5 no
H13B C13A H13C 109.5 no
C8A O14A C15A 117.8(3) no
O14A C15A H15A 109.5 no
O14A C15A H15B 109.5 no
H15A C15A H15B 109.5 no
O14A C15A H15C 109.5 no
H15A C15A H15C 109.5 no
H15B C15A H15C 109.5 no
O18A C17A O19A 124.2(3) no
O18A C17A C4A 124.1(3) no
O19A C17A C4A 111.7(3) no
C17A O19A C20A 116.8(3) no
O19A C20A C21A 106.3(3) no
O19A C20A H20A 110.5 no
C21A C20A H20A 110.5 no
O19A C20A H20B 110.5 no
C21A C20A H20B 110.5 no
H20A C20A H20B 108.7 no
C20A C21A H21A 109.5 no
C20A C21A H21B 109.5 no
H21A C21A H21B 109.5 no
C20A C21A H21C 109.5 no
H21A C21A H21C 109.5 no
H21B C21A H21C 109.5 no
C5B S1B C2B 89.43(14) no
N3B C2B N2B 124.9(3) no
N3B C2B S1B 114.1(2) no
N2B C2B S1B 120.9(3) no
C2B N2B H2C 120.0 no
C2B N2B H2D 120.0 no
H2C N2B H2D 120.0 no
C2B N3B C4B 110.8(3) no
C5B C4B N3B 117.0(3) no
C5B C4B C17B 126.9(3) no
N3B C4B C17B 116.1(3) no
C4B C5B C6B 132.4(3) no
C4B C5B S1B 108.7(2) no
C6B C5B S1B 118.8(2) no
C7B C6B C11B 120.5(3) no
C7B C6B C5B 118.5(3) no
C11B C6B C5B 121.0(3) no
C6B C7B C8B 120.0(3) no
C6B C7B H7B 120.0 no
C8B C7B H7B 120.0 no
O14B C8B C9B 116.8(3) no
O14B C8B C7B 123.9(3) no
C9B C8B C7B 119.3(3) no
C10B C9B C8B 120.6(3) no
C10B C9B H9B 119.7 no
C8B C9B H9B 119.7 no
C9B C10B C11B 120.6(3) no
C9B C10B H10B 119.7 no
C11B C10B H10B 119.7 no
O12B C11B C6B 116.9(3) no
O12B C11B C10B 124.3(3) no
C6B C11B C10B 118.9(3) no
C11B O12B C13B 118.2(3) no
O12B C13B H13D 109.5 no
O12B C13B H13E 109.5 no
H13D C13B H13E 109.5 no
O12B C13B H13F 109.5 no
H13D C13B H13F 109.5 no
H13E C13B H13F 109.5 no
C8B O14B C15B 117.7(3) no
O14B C15B H15D 109.5 no
O14B C15B H15E 109.5 no
H15D C15B H15E 109.5 no
O14B C15B H15F 109.5 no
H15D C15B H15F 109.5 no
H15E C15B H15F 109.5 no
O18B C17B O19B 123.6(3) no
O18B C17B C4B 124.8(3) no
O19B C17B C4B 111.6(2) no
C17B O19B C20B 117.5(3) no
O19B C20B C21B 107.1(3) no
O19B C20B H20C 110.3 no
C21B C20B H20C 110.3 no
O19B C20B H20D 110.3 no
C21B C20B H20D 110.3 no
H20C C20B H20D 108.5 no
C20B C21B H21D 109.5 no
C20B C21B H21E 109.5 no
H21D C21B H21E 109.5 no
C20B C21B H21F 109.5 no
H21D C21B H21F 109.5 no
H21E C21B H21F 109.5 no

loop_
_geom_bond_atom_site_label_1
_geom_bond_atom_site_label_2
_geom_bond_site_symmetry_2
_geom_bond_distance
_geom_bond_publ_flag
S1A C5A . 1.739(3) yes
S1A C2A . 1.753(3) yes
C2A N3A . 1.307(4) yes
C2A N2A . 1.332(4) yes
N2A H2A . 0.8600 no
N2A H2B . 0.8600 no
N3A C4A . 1.381(4) yes
C4A C5A . 1.370(4) yes
C4A C17A . 1.484(4) yes
C5A C6A . 1.478(4) yes
C6A C7A . 1.388(4) yes
C6A C11A . 1.394(4) yes
C7A C8A . 1.390(4) yes
C7A H7A . 0.9300 no
C8A C9A . 1.377(5) yes
C8A O14A . 1.382(4) yes
C9A C10A . 1.382(5) yes
C9A H9A . 0.9300 no
C10A C11A . 1.398(4) yes
C10A H10A . 0.9300 no
C11A O12A . 1.376(4) yes
O12A C13A . 1.414(4) yes
C13A H13A . 0.9600 no
C13A H13B . 0.9600 no
C13A H13C . 0.9600 no
O14A C15A . 1.413(5) yes
C15A H15A . 0.9600 no
C15A H15B . 0.9600 no
C15A H15C . 0.9600 no
C17A O18A . 1.198(4) yes
C17A O19A . 1.328(4) yes
O19A C20A . 1.447(4) yes
C20A C21A . 1.498(5) yes
C20A H20A . 0.9700 no
C20A H20B . 0.9700 no
C21A H21A . 0.9600 no
C21A H21B . 0.9600 no
C21A H21C . 0.9600 no
S1B C5B . 1.742(3) yes
S1B C2B . 1.753(3) yes
C2B N3B . 1.298(4) yes
C2B N2B . 1.347(4) yes
N2B H2C . 0.8600 no
N2B H2D . 0.8600 no
N3B C4B . 1.386(4) yes
C4B C5B . 1.351(4) yes
C4B C17B . 1.482(4) yes
C5B C6B . 1.487(4) yes
C6B C7B . 1.382(4) yes
C6B C11B . 1.393(4) yes
C7B C8B . 1.401(4) yes
C7B H7B . 0.9300 no
C8B O14B . 1.373(4) yes
C8B C9B . 1.381(5) yes
C9B C10B . 1.376(5) yes
C9B H9B . 0.9300 no
C10B C11B . 1.395(4) yes
C10B H10B . 0.9300 no
C11B O12B . 1.366(4) yes
O12B C13B . 1.405(5) yes
C13B H13D . 0.9600 no
C13B H13E . 0.9600 no
C13B H13F . 0.9600 no
O14B C15B . 1.428(5) yes
C15B H15D . 0.9600 no
C15B H15E . 0.9600 no
C15B H15F . 0.9600 no
C17B O18B . 1.196(4) yes
C17B O19B . 1.332(4) yes
O19B C20B . 1.441(4) yes
C20B C21B . 1.499(5) yes
C20B H20C . 0.9700 no
C20B H20D . 0.9700 no
C21B H21D . 0.9600 no
C21B H21E . 0.9600 no
C21B H21F . 0.9600 no

loop_
_geom_hbond_atom_site_label_D
_geom_hbond_atom_site_label_H
_geom_hbond_atom_site_label_A
_geom_hbond_site_symmetry_A
_geom_hbond_distance_DH
_geom_hbond_distance_HA
_geom_hbond_distance_DA
_geom_hbond_angle_DHA
N2A H2A N3B 1_554 0.86 2.13 2.980(4) 167.8
N2A H2B O14A 1_554 0.86 2.45 3.248(4) 155.5
N2B H2C N3A 1_556 0.86 2.12 2.971(4) 168.0
N2B H2D O14B 1_556 0.86 2.37 3.178(4) 157.6

loop_
_cod_related_entry_id
_cod_related_entry_database
_cod_related_entry_code
1 ChemSpider 25078838
